data_4030410
loop_
_publ_author_name
'Olbrich, Martin'
'Mayer, Peter'
'Trauner, Dirk'

_publ_section_title
;
 Synthetic Studies toward Polytwistane Hydrocarbon Nanorods.
;
_journal_issue 4
_journal_name_full 'The Journal of organic chemistry'
_journal_page_first 2042
_journal_page_last 2055
_journal_paper_doi 10.1021/jo502618g
_journal_volume 80
_journal_year 2015
_chemical_formula_moiety 'C29 H30 Br P Pd'
_chemical_formula_sum 'C29 H30 Br P Pd'
_chemical_formula_weight 595.85
_space_group_IT_number 14
_symmetry_cell_setting monoclinic
_symmetry_Int_Tables_number 14
_symmetry_space_group_name_Hall '-P 2ybc'
_symmetry_space_group_name_H-M 'P 1 21/c 1'
_atom_sites_solution_hydrogens geom
_atom_sites_solution_primary direct
_atom_sites_solution_secondary difmap
_audit_block_code Pd_Br_PPh3_C11H15_po051_trauner
_audit_creation_date
;
'Wed Mar 23 10:43:31 2011'
;
_audit_creation_method 'form98_non/compatible with shelxl97-2'
_audit_update_record 23-Mar-11
_cell_angle_alpha 90.00
_cell_angle_beta 97.985(2)
_cell_angle_gamma 90.00
_cell_formula_units_Z 4
_cell_length_a 13.3791(3)
_cell_length_b 9.9376(2)
_cell_length_c 19.0528(5)
_cell_measurement_reflns_used 10142
_cell_measurement_temperature 173(2)
_cell_measurement_theta_max 26.2498
_cell_measurement_theta_min 4.2281
_cell_volume 2508.63(10)
_computing_cell_refinement
;
CrysAlisPro, Oxford Diffraction Ltd.,
Version 1.171.33.41 (release 06-05-2009 CrysAlis171 .NET)
(compiled May  6 2009,17:20:42)
;
_computing_data_collection
;
CrysAlisPro, Oxford Diffraction Ltd.,
Version 1.171.33.41 (release 06-05-2009 CrysAlis171 .NET)
(compiled May  6 2009,17:20:42)
;
_computing_data_reduction
;
CrysAlisPro, Oxford Diffraction Ltd.,
Version 1.171.33.41 (release 06-05-2009 CrysAlis171 .NET)
(compiled May  6 2009,17:20:42)
;
_computing_structure_refinement
;
Sheldrick, G. M. (2008).
<i>Acta Cryst.</i> A<b>64</b>, 112--122.
;
_computing_structure_solution
;
A. Altomare, M. C. Burla, M. Camalli, G. L. Cascarano, C. Giacovazzo, A.
Guagliardi, A. G. G. Moliterni, G. Polidori, R. Spagna: SIR97: a new tool for
crystal structure determination and refinement; J. Appl. Crystallogr. 1999,
32, 115-119.
;
_diffrn_ambient_temperature 173(2)
_diffrn_detector_area_resol_mean 15.9809
_diffrn_measured_fraction_theta_full 0.992
_diffrn_measured_fraction_theta_max 0.992
_diffrn_measurement_details
;
  1 omega   12.00   43.00   1.0000    3.0000
omega____ theta____ kappa____ phi______ frames
    -      -20.4494   77.0000 -150.0000 31

  2 omega   19.00   50.00   1.0000    3.0000
omega____ theta____ kappa____ phi______ frames
    -      -20.4494   77.0000   90.0000 31

  3 omega  -44.00  -13.00   1.0000    3.0000
omega____ theta____ kappa____ phi______ frames
    -      -20.4494   77.0000  -30.0000 31

  4 omega   17.00   48.00   1.0000    3.0000
omega____ theta____ kappa____ phi______ frames
    -      -20.4494   77.0000  -30.0000 31

  5 omega  -12.00   94.00   1.0000    3.0000
omega____ theta____ kappa____ phi______ frames
    -       21.3869   77.0000   60.0000 106

  6 omega  -12.00   94.00   1.0000    3.0000
omega____ theta____ kappa____ phi______ frames
    -       21.3869   77.0000  -60.0000 106

  7 omega  -12.00   89.00   1.0000    3.0000
omega____ theta____ kappa____ phi______ frames
    -       21.3869   77.0000 -180.0000 101

;
_diffrn_measurement_device 'CCD camera on \k-goniostat'
_diffrn_measurement_device_type 'Oxford XCalibur'
_diffrn_measurement_method '\w scans'
_diffrn_orient_matrix_UB_11 0.0450278211
_diffrn_orient_matrix_UB_12 0.0274230135
_diffrn_orient_matrix_UB_13 0.0185802842
_diffrn_orient_matrix_UB_21 0.0256597319
_diffrn_orient_matrix_UB_22 -0.0609849459
_diffrn_orient_matrix_UB_23 -0.0047373723
_diffrn_orient_matrix_UB_31 0.0133476982
_diffrn_orient_matrix_UB_32 0.0247827184
_diffrn_orient_matrix_UB_33 -0.0323253616
_diffrn_radiation_collimation '0.5 mm collimator'
_diffrn_radiation_monochromator graphite
_diffrn_radiation_source 'fine-focus sealed tube'
_diffrn_radiation_type MoK\a
_diffrn_radiation_wavelength 0.71073
_diffrn_reflns_av_R_equivalents 0.0273
_diffrn_reflns_av_sigmaI/netI 0.0362
_diffrn_reflns_limit_h_max 16
_diffrn_reflns_limit_h_min -16
_diffrn_reflns_limit_k_max 12
_diffrn_reflns_limit_k_min -12
_diffrn_reflns_limit_l_max 23
_diffrn_reflns_limit_l_min -18
_diffrn_reflns_number 18759
_diffrn_reflns_theta_full 26.35
_diffrn_reflns_theta_max 26.35
_diffrn_reflns_theta_min 4.24
_diffrn_source_current 40_mA
_diffrn_source_power 2.00_kW
_diffrn_source_type 'Spellman generator'
_diffrn_source_voltage 50_kV
_exptl_absorpt_coefficient_mu 2.411
_exptl_absorpt_correction_T_max 1.00000
_exptl_absorpt_correction_T_min 0.93132
_exptl_absorpt_correction_type multi-scan
_exptl_absorpt_process_details
;
CrysAlisPro, Oxford Diffraction Ltd.,
Version 1.171.33.41 (release 06-05-2009 CrysAlis171 .NET)
(compiled May  6 2009,17:20:42)
Empirical absorption correction using spherical harmonics,
 implemented in SCALE3 ABSPACK scaling algorithm.
;
_exptl_crystal_colour colourless
_exptl_crystal_density_diffrn 1.57766(6)
_exptl_crystal_density_method 'not measured'
_exptl_crystal_description block
_exptl_crystal_F_000 1200
_exptl_crystal_size_max 0.30
_exptl_crystal_size_mid 0.27
_exptl_crystal_size_min 0.23
_refine_diff_density_max 0.387
_refine_diff_density_min -0.407
_refine_diff_density_rms 0.063
_refine_ls_extinction_method none
_refine_ls_goodness_of_fit_ref 0.920
_refine_ls_hydrogen_treatment constr
_refine_ls_matrix_type full
_refine_ls_number_parameters 290
_refine_ls_number_reflns 5085
_refine_ls_number_restraints 0
_refine_ls_restrained_S_all 0.920
_refine_ls_R_factor_all 0.0302
_refine_ls_R_factor_gt 0.0208
_refine_ls_shift/su_max 0.003
_refine_ls_shift/su_mean 0.000
_refine_ls_structure_factor_coef Fsqd
_refine_ls_weighting_details 'calc w=1/[\s^2^(Fo^2^)+(0.0229P)^2^+0.0000P] where P=(Fo^2^+2Fc^2^)/3'
_refine_ls_weighting_scheme calc
_refine_ls_wR_factor_gt 0.0437
_refine_ls_wR_factor_ref 0.0446
_reflns_number_gt 4027
_reflns_number_total 5085
_reflns_threshold_expression >2sigma(I)
_cod_data_source_file jo502618g_si_002.cif
_cod_data_source_block compound25
_cod_depositor_comments 'Adding full bibliography for 4030407--4030418.cif.'
_cod_original_sg_symbol_H-M 'P 21/c'
_cod_database_code 4030410

loop_
_symmetry_equiv_pos_as_xyz
'x, y, z'
'-x, y+1/2, -z+1/2'
'-x, -y, -z'
'x, -y-1/2, z-1/2'

loop_
_atom_site_label
_atom_site_type_symbol
_atom_site_fract_x
_atom_site_fract_y
_atom_site_fract_z
_atom_site_U_iso_or_equiv
_atom_site_adp_type
_atom_site_occupancy
_atom_site_symmetry_multiplicity
_atom_site_calc_flag
_atom_site_refinement_flags
Pd1 Pd 0.749639(12) 0.066051(15) 0.628388(8) 0.01741(5) Uani 1 1 d .
Br1 Br 0.790712(16) 0.02852(2) 0.762097(11) 0.02301(6) Uani 1 1 d .
P1 P 0.68924(4) -0.14826(5) 0.61194(3) 0.01800(12) Uani 1 1 d .
C1 C 0.73724(16) 0.1152(2) 0.52282(11) 0.0212(5) Uani 1 1 d .
H1 H 0.6763 0.0756 0.4939 0.025 Uiso 1 1 calc R
C2 C 0.73188(17) 0.2695(2) 0.52997(12) 0.0264(5) Uani 1 1 d .
H2 H 0.6700 0.3116 0.5035 0.032 Uiso 1 1 calc R
C3 C 0.74286(18) 0.2867(2) 0.60972(12) 0.0280(5) Uani 1 1 d .
H3 H 0.6902 0.3064 0.6368 0.034 Uiso 1 1 calc R
C4 C 0.84161(17) 0.26891(19) 0.63530(12) 0.0243(5) Uani 1 1 d .
H4 H 0.8673 0.2592 0.6841 0.029 Uiso 1 1 calc R
C5 C 0.90631(17) 0.2665(2) 0.57508(11) 0.0240(5) Uani 1 1 d .
C6 C 0.83194(17) 0.3299(2) 0.51360(12) 0.0277(5) Uani 1 1 d .
H6 H 0.8307 0.4299 0.5193 0.033 Uiso 1 1 calc R
C7 C 0.8576(2) 0.2944(2) 0.44052(12) 0.0358(6) Uani 1 1 d .
H7A H 0.9288 0.3182 0.4376 0.043 Uiso 1 1 calc R
H7B H 0.8141 0.3464 0.4039 0.043 Uiso 1 1 calc R
C8 C 0.84151(18) 0.1428(2) 0.42691(11) 0.0307(6) Uani 1 1 d .
H8A H 0.7781 0.1277 0.3943 0.037 Uiso 1 1 calc R
H8B H 0.8981 0.1054 0.4047 0.037 Uiso 1 1 calc R
C9 C 0.83585(16) 0.0730(2) 0.49790(11) 0.0216(5) Uani 1 1 d .
H9 H 0.8380 -0.0269 0.4921 0.026 Uiso 1 1 calc R
C10 C 0.92683(16) 0.1212(2) 0.55096(11) 0.0226(5) Uani 1 1 d .
H10A H 0.9889 0.1195 0.5281 0.027 Uiso 1 1 calc R
H10B H 0.9367 0.0605 0.5925 0.027 Uiso 1 1 calc R
C11 C 1.00453(18) 0.3449(2) 0.59452(13) 0.0375(6) Uani 1 1 d .
H11A H 0.9896 0.4335 0.6130 0.056 Uiso 1 1 calc R
H11B H 1.0379 0.3561 0.5522 0.056 Uiso 1 1 calc R
H11C H 1.0491 0.2953 0.6307 0.056 Uiso 1 1 calc R
C12 C 0.66439(16) -0.2140(2) 0.52195(11) 0.0209(5) Uani 1 1 d .
C13 C 0.57602(18) -0.1762(2) 0.47825(12) 0.0314(6) Uani 1 1 d .
H13 H 0.5274 -0.1224 0.4971 0.038 Uiso 1 1 calc R
C14 C 0.55846(19) -0.2158(2) 0.40841(13) 0.0370(6) Uani 1 1 d .
H14 H 0.4978 -0.1899 0.3796 0.044 Uiso 1 1 calc R
C15 C 0.6291(2) -0.2932(2) 0.38006(13) 0.0377(6) Uani 1 1 d .
H15 H 0.6175 -0.3193 0.3316 0.045 Uiso 1 1 calc R
C16 C 0.71613(19) -0.3321(2) 0.42227(13) 0.0378(6) Uani 1 1 d .
H16 H 0.7643 -0.3860 0.4030 0.045 Uiso 1 1 calc R
C17 C 0.73409(17) -0.2933(2) 0.49276(12) 0.0286(5) Uani 1 1 d .
H17 H 0.7944 -0.3210 0.5214 0.034 Uiso 1 1 calc R
C18 C 0.57082(15) -0.17665(19) 0.64615(11) 0.0194(5) Uani 1 1 d .
C19 C 0.51408(16) -0.2940(2) 0.63063(12) 0.0273(5) Uani 1 1 d .
H19 H 0.5361 -0.3596 0.5999 0.033 Uiso 1 1 calc R
C20 C 0.42658(17) -0.3151(2) 0.65963(12) 0.0311(6) Uani 1 1 d .
H20 H 0.3887 -0.3952 0.6489 0.037 Uiso 1 1 calc R
C21 C 0.39358(17) -0.2198(2) 0.70437(12) 0.0314(6) Uani 1 1 d .
H21 H 0.3334 -0.2345 0.7245 0.038 Uiso 1 1 calc R
C22 C 0.44859(16) -0.1037(2) 0.71943(12) 0.0306(6) Uani 1 1 d .
H22 H 0.4256 -0.0379 0.7496 0.037 Uiso 1 1 calc R
C23 C 0.53679(16) -0.0818(2) 0.69119(11) 0.0239(5) Uani 1 1 d .
H23 H 0.5744 -0.0017 0.7025 0.029 Uiso 1 1 calc R
C24 C 0.78020(16) -0.26335(19) 0.66087(11) 0.0198(5) Uani 1 1 d .
C25 C 0.88163(16) -0.2497(2) 0.65341(11) 0.0247(5) Uani 1 1 d .
H25 H 0.9013 -0.1857 0.6209 0.030 Uiso 1 1 calc R
C26 C 0.95403(17) -0.3281(2) 0.69280(12) 0.0296(5) Uani 1 1 d .
H26 H 1.0230 -0.3188 0.6868 0.036 Uiso 1 1 calc R
C27 C 0.92636(18) -0.4202(2) 0.74092(12) 0.0335(6) Uani 1 1 d .
H27 H 0.9762 -0.4739 0.7682 0.040 Uiso 1 1 calc R
C28 C 0.82658(19) -0.4337(2) 0.74906(13) 0.0370(6) Uani 1 1 d .
H28 H 0.8075 -0.4970 0.7821 0.044 Uiso 1 1 calc R
C29 C 0.75305(17) -0.3556(2) 0.70940(12) 0.0288(5) Uani 1 1 d .
H29 H 0.6842 -0.3655 0.7156 0.035 Uiso 1 1 calc R

loop_
_atom_site_aniso_label
_atom_site_aniso_U_11
_atom_site_aniso_U_22
_atom_site_aniso_U_33
_atom_site_aniso_U_23
_atom_site_aniso_U_13
_atom_site_aniso_U_12
Pd1 0.01855(9) 0.01893(8) 0.01468(9) -0.00064(7) 0.00208(7) -0.00062(7)
Br1 0.02246(12) 0.03116(13) 0.01504(12) -0.00158(9) 0.00133(9) -0.00215(9)
P1 0.0172(3) 0.0190(3) 0.0177(3) -0.0001(2) 0.0018(2) 0.0006(2)
C1 0.0231(12) 0.0237(11) 0.0159(12) 0.0017(9) -0.0007(9) 0.0008(9)
C2 0.0284(13) 0.0260(12) 0.0241(13) 0.0051(10) 0.0016(11) 0.0094(10)
C3 0.0381(15) 0.0159(11) 0.0320(15) 0.0007(9) 0.0122(12) 0.0045(10)
C4 0.0372(14) 0.0154(11) 0.0204(13) -0.0008(9) 0.0046(11) -0.0032(10)
C5 0.0285(12) 0.0212(11) 0.0231(13) -0.0010(9) 0.0059(10) -0.0043(10)
C6 0.0386(14) 0.0189(11) 0.0268(14) 0.0056(9) 0.0088(11) 0.0032(10)
C7 0.0467(16) 0.0382(14) 0.0236(14) 0.0099(11) 0.0082(12) 0.0006(12)
C8 0.0390(14) 0.0370(14) 0.0166(13) -0.0013(10) 0.0057(11) -0.0022(11)
C9 0.0280(12) 0.0211(11) 0.0158(12) -0.0029(9) 0.0037(10) 0.0006(10)
C10 0.0235(12) 0.0212(11) 0.0239(13) 0.0010(9) 0.0059(10) 0.0020(9)
C11 0.0380(15) 0.0353(14) 0.0405(16) -0.0038(11) 0.0099(12) -0.0158(12)
C12 0.0235(12) 0.0197(11) 0.0189(12) -0.0004(9) 0.0011(10) -0.0026(9)
C13 0.0311(14) 0.0295(13) 0.0320(15) -0.0019(10) -0.0013(12) 0.0049(10)
C14 0.0426(16) 0.0377(14) 0.0257(15) 0.0013(11) -0.0128(12) -0.0005(12)
C15 0.0508(17) 0.0406(15) 0.0200(14) -0.0084(11) -0.0010(13) -0.0099(13)
C16 0.0406(15) 0.0401(15) 0.0327(16) -0.0168(12) 0.0047(13) -0.0002(12)
C17 0.0273(13) 0.0313(13) 0.0258(14) -0.0056(10) -0.0013(11) 0.0036(10)
C18 0.0165(11) 0.0228(11) 0.0182(12) 0.0036(9) 0.0000(9) 0.0015(9)
C19 0.0265(13) 0.0263(12) 0.0290(14) -0.0015(10) 0.0035(11) -0.0018(10)
C20 0.0237(13) 0.0341(14) 0.0341(15) 0.0053(11) -0.0008(11) -0.0089(10)
C21 0.0181(12) 0.0433(14) 0.0341(15) 0.0065(11) 0.0087(11) -0.0023(11)
C22 0.0229(13) 0.0361(14) 0.0343(15) -0.0050(11) 0.0087(11) 0.0047(10)
C23 0.0198(11) 0.0260(12) 0.0249(13) -0.0002(9) -0.0001(10) 0.0009(9)
C24 0.0218(12) 0.0195(11) 0.0172(12) -0.0041(9) 0.0000(10) 0.0014(9)
C25 0.0247(12) 0.0290(13) 0.0203(13) 0.0029(9) 0.0025(10) 0.0017(10)
C26 0.0221(12) 0.0397(14) 0.0260(14) -0.0026(11) -0.0004(11) 0.0059(10)
C27 0.0357(14) 0.0338(14) 0.0278(14) 0.0007(11) -0.0069(12) 0.0129(11)
C28 0.0425(15) 0.0349(14) 0.0326(15) 0.0153(11) 0.0014(12) 0.0026(12)
C29 0.0253(13) 0.0313(13) 0.0296(14) 0.0062(10) 0.0028(11) 0.0007(10)

loop_
_atom_type_symbol
_atom_type_description
_atom_type_scat_dispersion_real
_atom_type_scat_dispersion_imag
_atom_type_scat_source
C C 0.0033 0.0016 'International Tables Vol C Tables 4.2.6.8 and 6.1.1.4'
H H 0.0000 0.0000 'International Tables Vol C Tables 4.2.6.8 and 6.1.1.4'
P P 0.1023 0.0942 'International Tables Vol C Tables 4.2.6.8 and 6.1.1.4'
Br Br -0.2901 2.4595 'International Tables Vol C Tables 4.2.6.8 and 6.1.1.4'
Pd Pd -0.9988 1.0072 'International Tables Vol C Tables 4.2.6.8 and 6.1.1.4'

loop_
_geom_angle_atom_site_label_1
_geom_angle_atom_site_label_2
_geom_angle_atom_site_label_3
_geom_angle
C1 Pd1 C3 67.21(8)
C1 Pd1 P1 96.22(6)
C3 Pd1 P1 153.22(6)
C1 Pd1 C4 79.74(8)
C3 Pd1 C4 34.27(7)
P1 Pd1 C4 167.86(5)
C1 Pd1 Br1 170.74(6)
C3 Pd1 Br1 107.56(6)
P1 Pd1 Br1 91.356(15)
C4 Pd1 Br1 91.77(5)
C18 P1 C12 103.16(10)
C18 P1 C24 105.76(9)
C12 P1 C24 106.08(9)
C18 P1 Pd1 113.89(7)
C12 P1 Pd1 118.59(7)
C24 P1 Pd1 108.40(7)
C9 C1 C2 110.75(17)
C9 C1 Pd1 106.53(13)
C2 C1 Pd1 98.53(13)
C9 C1 H1 113.3
C2 C1 H1 113.3
Pd1 C1 H1 113.3
C3 C2 C6 101.14(18)
C3 C2 C1 101.64(16)
C6 C2 C1 108.53(17)
C3 C2 H2 114.7
C6 C2 H2 114.7
C1 C2 H2 114.7
C4 C3 C2 107.43(19)
C4 C3 Pd1 78.31(13)
C2 C3 Pd1 92.58(12)
C4 C3 H3 126.3
C2 C3 H3 126.3
Pd1 C3 H3 97.7
C3 C4 C5 110.9(2)
C3 C4 Pd1 67.42(12)
C5 C4 Pd1 106.87(13)
C3 C4 H4 124.5
C5 C4 H4 124.5
Pd1 C4 H4 94.7
C11 C5 C4 111.55(18)
C11 C5 C10 111.37(18)
C4 C5 C10 112.23(17)
C11 C5 C6 114.43(18)
C4 C5 C6 100.86(18)
C10 C5 C6 105.89(17)
C7 C6 C2 114.13(19)
C7 C6 C5 113.07(18)
C2 C6 C5 99.93(16)
C7 C6 H6 109.8
C2 C6 H6 109.8
C5 C6 H6 109.8
C6 C7 C8 109.69(18)
C6 C7 H7A 109.7
C8 C7 H7A 109.7
C6 C7 H7B 109.7
C8 C7 H7B 109.7
H7A C7 H7B 108.2
C9 C8 C7 108.53(18)
C9 C8 H8A 110.0
C7 C8 H8A 110.0
C9 C8 H8B 110.0
C7 C8 H8B 110.0
H8A C8 H8B 108.4
C1 C9 C8 107.59(17)
C1 C9 C10 110.39(17)
C8 C9 C10 107.82(17)
C1 C9 H9 110.3
C8 C9 H9 110.3
C10 C9 H9 110.3
C9 C10 C5 109.06(17)
C9 C10 H10A 109.9
C5 C10 H10A 109.9
C9 C10 H10B 109.9
C5 C10 H10B 109.9
H10A C10 H10B 108.3
C5 C11 H11A 109.5
C5 C11 H11B 109.5
H11A C11 H11B 109.5
C5 C11 H11C 109.5
H11A C11 H11C 109.5
H11B C11 H11C 109.5
C17 C12 C13 118.1(2)
C17 C12 P1 122.24(16)
C13 C12 P1 119.48(17)
C14 C13 C12 121.0(2)
C14 C13 H13 119.5
C12 C13 H13 119.5
C13 C14 C15 120.1(2)
C13 C14 H14 119.9
C15 C14 H14 119.9
C16 C15 C14 119.8(2)
C16 C15 H15 120.1
C14 C15 H15 120.1
C15 C16 C17 120.5(2)
C15 C16 H16 119.8
C17 C16 H16 119.8
C16 C17 C12 120.5(2)
C16 C17 H17 119.7
C12 C17 H17 119.7
C23 C18 C19 118.7(2)
C23 C18 P1 119.45(16)
C19 C18 P1 121.84(16)
C20 C19 C18 120.5(2)
C20 C19 H19 119.8
C18 C19 H19 119.8
C19 C20 C21 120.2(2)
C19 C20 H20 119.9
C21 C20 H20 119.9
C22 C21 C20 119.6(2)
C22 C21 H21 120.2
C20 C21 H21 120.2
C21 C22 C23 120.8(2)
C21 C22 H22 119.6
C23 C22 H22 119.6
C22 C23 C18 120.2(2)
C22 C23 H23 119.9
C18 C23 H23 119.9
C29 C24 C25 118.9(2)
C29 C24 P1 122.44(17)
C25 C24 P1 118.47(16)
C26 C25 C24 120.7(2)
C26 C25 H25 119.7
C24 C25 H25 119.7
C25 C26 C27 120.1(2)
C25 C26 H26 119.9
C27 C26 H26 119.9
C28 C27 C26 119.6(2)
C28 C27 H27 120.2
C26 C27 H27 120.2
C27 C28 C29 120.7(2)
C27 C28 H28 119.7
C29 C28 H28 119.7
C24 C29 C28 120.0(2)
C24 C29 H29 120.0
C28 C29 H29 120.0

loop_
_geom_bond_atom_site_label_1
_geom_bond_atom_site_label_2
_geom_bond_distance
Pd1 C1 2.054(2)
Pd1 C3 2.221(2)
Pd1 P1 2.2840(5)
Pd1 C4 2.356(2)
Pd1 Br1 2.5577(3)
P1 C18 1.817(2)
P1 C12 1.822(2)
P1 C24 1.828(2)
C1 C9 1.522(3)
C1 C2 1.542(3)
C1 H1 1.0000
C2 C3 1.516(3)
C2 C6 1.538(3)
C2 H2 1.0000
C3 C4 1.355(3)
C3 H3 0.9500
C4 C5 1.530(3)
C4 H4 0.9500
C5 C11 1.528(3)
C5 C10 1.551(3)
C5 C6 1.560(3)
C6 C7 1.521(3)
C6 H6 1.0000
C7 C8 1.538(3)
C7 H7A 0.9900
C7 H7B 0.9900
C8 C9 1.531(3)
C8 H8A 0.9900
C8 H8B 0.9900
C9 C10 1.546(3)
C9 H9 1.0000
C10 H10A 0.9900
C10 H10B 0.9900
C11 H11A 0.9800
C11 H11B 0.9800
C11 H11C 0.9800
C12 C17 1.394(3)
C12 C13 1.400(3)
C13 C14 1.376(3)
C13 H13 0.9500
C14 C15 1.385(3)
C14 H14 0.9500
C15 C16 1.375(3)
C15 H15 0.9500
C16 C17 1.386(3)
C16 H16 0.9500
C17 H17 0.9500
C18 C23 1.393(3)
C18 C19 1.401(3)
C19 C20 1.378(3)
C19 H19 0.9500
C20 C21 1.387(3)
C20 H20 0.9500
C21 C22 1.377(3)
C21 H21 0.9500
C22 C23 1.381(3)
C22 H22 0.9500
C23 H23 0.9500
C24 C29 1.386(3)
C24 C25 1.391(3)
C25 C26 1.381(3)
C25 H25 0.9500
C26 C27 1.382(3)
C26 H26 0.9500
C27 C28 1.372(3)
C27 H27 0.9500
C28 C29 1.391(3)
C28 H28 0.9500
C29 H29 0.9500

loop_
_geom_torsion_atom_site_label_1
_geom_torsion_atom_site_label_2
_geom_torsion_atom_site_label_3
_geom_torsion_atom_site_label_4
_geom_torsion
C1 Pd1 P1 C18 -115.31(9)
C3 Pd1 P1 C18 -65.76(16)
C4 Pd1 P1 C18 174.9(3)
Br1 Pd1 P1 C18 70.03(7)
C1 Pd1 P1 C12 6.37(10)
C3 Pd1 P1 C12 55.91(16)
C4 Pd1 P1 C12 -63.4(3)
Br1 Pd1 P1 C12 -168.30(8)
C1 Pd1 P1 C24 127.27(9)
C3 Pd1 P1 C24 176.82(15)
C4 Pd1 P1 C24 57.5(3)
Br1 Pd1 P1 C24 -47.39(7)
C3 Pd1 C1 C9 113.33(15)
P1 Pd1 C1 C9 -88.51(13)
C4 Pd1 C1 C9 79.93(14)
C3 Pd1 C1 C2 -1.40(13)
P1 Pd1 C1 C2 156.77(12)
C4 Pd1 C1 C2 -34.80(13)
C9 C1 C2 C3 -109.45(19)
Pd1 C1 C2 C3 1.93(17)
C9 C1 C2 C6 -3.4(2)
Pd1 C1 C2 C6 108.02(16)
C6 C2 C3 C4 -35.0(2)
C1 C2 C3 C4 76.8(2)
C6 C2 C3 Pd1 -113.55(14)
C1 C2 C3 Pd1 -1.77(16)
C1 Pd1 C3 C4 -105.87(15)
P1 Pd1 C3 C4 -161.00(11)
Br1 Pd1 C3 C4 65.98(14)
C1 Pd1 C3 C2 1.41(13)
P1 Pd1 C3 C2 -53.7(2)
C4 Pd1 C3 C2 107.27(19)
Br1 Pd1 C3 C2 173.26(11)
C2 C3 C4 C5 11.2(2)
Pd1 C3 C4 C5 100.22(15)
C2 C3 C4 Pd1 -89.04(14)
C1 Pd1 C4 C3 64.32(14)
P1 Pd1 C4 C3 135.8(2)
Br1 Pd1 C4 C3 -119.40(13)
C1 Pd1 C4 C5 -41.83(14)
C3 Pd1 C4 C5 -106.2(2)
P1 Pd1 C4 C5 29.6(4)
Br1 Pd1 C4 C5 134.45(14)
C3 C4 C5 C11 138.7(2)
Pd1 C4 C5 C11 -149.62(15)
C3 C4 C5 C10 -95.6(2)
Pd1 C4 C5 C10 -23.8(2)
C3 C4 C5 C6 16.8(2)
Pd1 C4 C5 C6 88.48(15)
C3 C2 C6 C7 164.28(18)
C1 C2 C6 C7 57.8(2)
C3 C2 C6 C5 43.32(19)
C1 C2 C6 C5 -63.1(2)
C11 C5 C6 C7 81.9(2)
C4 C5 C6 C7 -158.24(18)
C10 C5 C6 C7 -41.2(2)
C11 C5 C6 C2 -156.40(18)
C4 C5 C6 C2 -36.53(19)
C10 C5 C6 C2 80.55(19)
C2 C6 C7 C8 -46.5(3)
C5 C6 C7 C8 66.8(2)
C6 C7 C8 C9 -16.6(3)
C2 C1 C9 C8 -58.1(2)
Pd1 C1 C9 C8 -164.23(14)
C2 C1 C9 C10 59.3(2)
Pd1 C1 C9 C10 -46.82(19)
C7 C8 C9 C1 69.9(2)
C7 C8 C9 C10 -49.2(2)
C1 C9 C10 C5 -41.9(2)
C8 C9 C10 C5 75.4(2)
C11 C5 C10 C9 -150.98(18)
C4 C5 C10 C9 83.1(2)
C6 C5 C10 C9 -26.0(2)
C18 P1 C12 C17 -136.64(18)
C24 P1 C12 C17 -25.7(2)
Pd1 P1 C12 C17 96.41(18)
C18 P1 C12 C13 48.33(19)
C24 P1 C12 C13 159.29(17)
Pd1 P1 C12 C13 -78.62(18)
C17 C12 C13 C14 -0.2(3)
P1 C12 C13 C14 175.06(18)
C12 C13 C14 C15 -0.6(4)
C13 C14 C15 C16 1.0(4)
C14 C15 C16 C17 -0.7(4)
C15 C16 C17 C12 -0.1(4)
C13 C12 C17 C16 0.5(3)
P1 C12 C17 C16 -174.56(17)
C12 P1 C18 C23 -143.09(17)
C24 P1 C18 C23 105.71(17)
Pd1 P1 C18 C23 -13.22(19)
C12 P1 C18 C19 39.28(19)
C24 P1 C18 C19 -71.91(19)
Pd1 P1 C18 C19 169.16(15)
C23 C18 C19 C20 -0.2(3)
P1 C18 C19 C20 177.42(17)
C18 C19 C20 C21 0.2(3)
C19 C20 C21 C22 0.2(3)
C20 C21 C22 C23 -0.7(3)
C21 C22 C23 C18 0.8(3)
C19 C18 C23 C22 -0.3(3)
P1 C18 C23 C22 -177.97(17)
C18 P1 C24 C29 4.0(2)
C12 P1 C24 C29 -105.11(19)
Pd1 P1 C24 C29 126.52(17)
C18 P1 C24 C25 -170.42(16)
C12 P1 C24 C25 80.46(18)
Pd1 P1 C24 C25 -47.91(18)
C29 C24 C25 C26 1.0(3)
P1 C24 C25 C26 175.67(16)
C24 C25 C26 C27 -0.8(3)
C25 C26 C27 C28 0.3(4)
C26 C27 C28 C29 0.0(4)
C25 C24 C29 C28 -0.7(3)
P1 C24 C29 C28 -175.14(17)
C27 C28 C29 C24 0.2(4)
